data_7131459
loop_
_publ_author_name
'Du, Jiehao'
'Cheng, Banggui'
'Jiang, Long'
'Han, Zhiji'

_publ_section_title
;
 Copper phenanthroline for selective electrochemical CO<sub>2</sub>
 reduction on carbon paper.
;
_journal_issue 32
_journal_name_full 'Chemical communications (Cambridge, England)'
_journal_page_first 4778
_journal_page_last 4781
_journal_paper_doi 10.1039/d2cc06943a
_journal_volume 59
_journal_year 2023
_chemical_formula_moiety 'C34 H24 Cl Cu N6, 3(F6 P)'
_chemical_formula_sum 'C34 H24 Cl Cu F18 N6 P3'
_chemical_formula_weight 1050.50
_space_group_crystal_system monoclinic
_space_group_IT_number 14
_space_group_name_Hall '-P 2ybc'
_space_group_name_H-M_alt 'P 1 21/c 1'
_symmetry_Int_Tables_number 14
_atom_sites_solution_primary iterative
_audit_creation_date 2022-09-15
_audit_creation_method
;
Olex2 1.2
(compiled 2018.05.29 svn.r3508 for OlexSys, GUI svn.r5506)
;
_audit_update_record
;
2022-09-15 deposited with the CCDC.	2023-03-22 downloaded from the CCDC.
;
_cell_angle_alpha 90
_cell_angle_beta 94.827(2)
_cell_angle_gamma 90
_cell_formula_units_Z 4
_cell_length_a 17.2933(9)
_cell_length_b 13.8590(7)
_cell_length_c 15.8110(8)
_cell_measurement_reflns_used 9644
_cell_measurement_temperature 150
_cell_measurement_theta_max 59.45
_cell_measurement_theta_min 2.23
_cell_volume 3775.9(3)
_computing_cell_refinement 'SAINT V8.40B (?, 2016)'
_computing_data_reduction 'SAINT V8.40B (?, 2016)'
_computing_molecular_graphics 'Olex2 (Dolomanov et al., 2009)'
_computing_publication_material 'Olex2 (Dolomanov et al., 2009)'
_computing_structure_refinement 'olex2.refine (Bourhis et al., 2015)'
_computing_structure_solution 'olex2.solve (Bourhis et al., 2015)'
_diffrn_ambient_temperature 150
_diffrn_measured_fraction_theta_full 0.9875
_diffrn_measured_fraction_theta_max 0.9875
_diffrn_measurement_device_type 'Bruker APEX-II CCD'
_diffrn_measurement_method '\f and \w scans'
_diffrn_radiation_type synchrotron
_diffrn_radiation_wavelength 1.34138
_diffrn_reflns_av_R_equivalents 0.0715
_diffrn_reflns_av_unetI/netI 0.0627
_diffrn_reflns_limit_h_max 22
_diffrn_reflns_limit_h_min -22
_diffrn_reflns_limit_k_max 17
_diffrn_reflns_limit_k_min -17
_diffrn_reflns_limit_l_max 20
_diffrn_reflns_limit_l_min -19
_diffrn_reflns_number 43524
_diffrn_reflns_theta_full 59.9654
_diffrn_reflns_theta_max 59.97
_diffrn_reflns_theta_min 2.23
_diffrn_standards_number 0
_exptl_absorpt_coefficient_mu 5.087
_exptl_absorpt_correction_T_max 0.7516
_exptl_absorpt_correction_T_min 0.4659
_exptl_absorpt_correction_type none
_exptl_absorpt_process_details
;
SADABS-2016/2 (Bruker,2016/2) was used for absorption correction.
wR2(int) was 0.1565 before and 0.0788 after correction.
The Ratio of minimum to maximum transmission is 0.6199.
The \l/2 correction factor is Not present.
;
_exptl_crystal_colour green
_exptl_crystal_density_diffrn 1.8478
_exptl_crystal_description BLOCK
_exptl_crystal_F_000 2091.4945
_exptl_crystal_size_max 0.16
_exptl_crystal_size_mid 0.08
_exptl_crystal_size_min 0.06
_refine_diff_density_max 0.9794
_refine_diff_density_min -0.8505
_refine_diff_density_rms 0.1331
_refine_ls_d_res_high 0.7747
_refine_ls_d_res_low 17.2320
_refine_ls_extinction_expression Fc^*^=kFc[1+0.001xFc^2^\l^3^/sin(2\q)]^-1/4^
_refine_ls_goodness_of_fit_ref 1.0350
_refine_ls_hydrogen_treatment constr
_refine_ls_matrix_type full
_refine_ls_number_constraints 48
_refine_ls_number_parameters 569
_refine_ls_number_reflns 8389
_refine_ls_number_restraints 0
_refine_ls_restrained_S_all 1.0350
_refine_ls_R_factor_all 0.0922
_refine_ls_R_factor_gt 0.0585
_refine_ls_shift/su_max 0.0079
_refine_ls_shift/su_mean 0.0011
_refine_ls_structure_factor_coef Fsqd
_refine_ls_weighting_details 'w=1/[\s^2^(Fo^2^)+(0.1180P)^2^] where P=(Fo^2^+2Fc^2^)/3'
_refine_ls_weighting_scheme calc
_refine_ls_wR_factor_gt 0.1605
_refine_ls_wR_factor_ref 0.1842
_reflns_Friedel_coverage 0.0
_reflns_limit_h_max 22
_reflns_limit_h_min -22
_reflns_limit_k_max 17
_reflns_limit_k_min 0
_reflns_limit_l_max 20
_reflns_limit_l_min 0
_reflns_number_gt 5728
_reflns_number_total 8389
_reflns_threshold_expression I>=2u(I)
_cod_data_source_file d2cc06943a2.cif
_cod_data_source_block B22073106HZJA2_0ma
_cod_depositor_comments 'Adding full bibliography for 7131459--7131460.cif.'
_cod_database_code 7131459
_olex2_refinement_description
;
1. Fixed Uiso
 At 1.2 times of:
  All C(H) groups
2.a Aromatic/amide H refined with riding coordinates:
 C00X(H00X), C00Y(H00Y), C012(H012), C013(H013), C014(H014), C016(H016),
 C018(H018), C019(H019), C01B(H01B), C01C(H01C), C01D(H01D), C01E(H01E),
 C01F(H01F), C01G(H01G), C01H(H01H), C01I(H01I), C01J(H01J), C01K(H01K),
 C01L(H01L), C01M(H01M), C01N(H01N), C01O(H01O), C01P(H01P), C01Q(H01Q)
;
_olex2_submission_special_instructions 'No special instructions were received'

loop_
_space_group_symop_id
_space_group_symop_operation_xyz
1 x,y,z
2 -x,y+1/2,-z+1/2
3 -x,-y,-z
4 x,-y-1/2,z-1/2

loop_
_atom_site_label
_atom_site_type_symbol
_atom_site_fract_x
_atom_site_fract_y
_atom_site_fract_z
_atom_site_U_iso_or_equiv
_atom_site_adp_type
_atom_site_occupancy
_atom_site_refinement_flags_posn
Cu01 Cu 0.48772(3) 0.84803(4) 0.75615(3) 0.03026(18) Uani 1.000000 .
Cl02 Cl 0.47790(5) 0.98541(7) 0.68153(5) 0.0389(2) Uani 1.000000 .
P003 P 0.24215(5) 0.40066(7) 0.41521(6) 0.0326(2) Uani 1.000000 .
P004 P 0.01175(6) 0.16945(8) 0.25391(6) 0.0377(3) Uani 1.000000 .
P005 P 0.76872(6) 0.39363(8) 1.06133(7) 0.0443(3) Uani 1.000000 .
F006 F 0.28796(12) 0.40550(15) 0.33027(12) 0.0392(5) Uani 1.000000 .
F007 F -0.05609(12) 0.10386(16) 0.20829(14) 0.0438(6) Uani 1.000000 .
F008 F 0.19718(13) 0.39621(18) 0.49893(14) 0.0498(6) Uani 1.000000 .
F009 F 0.16335(12) 0.42207(19) 0.35917(14) 0.0527(6) Uani 1.000000 .
F00A F -0.03363(13) 0.17162(18) 0.33760(14) 0.0498(6) Uani 1.000000 .
F00B F 0.23056(14) 0.28804(16) 0.40103(14) 0.0497(6) Uani 1.000000 .
F00C F 0.32165(13) 0.38012(18) 0.47116(14) 0.0490(6) Uani 1.000000 .
F00D F 0.05634(13) 0.16683(18) 0.16918(15) 0.0539(7) Uani 1.000000 .
F00E F 0.25601(15) 0.51336(16) 0.42824(13) 0.0527(6) Uani 1.000000 .
F00F F -0.03409(14) 0.26296(17) 0.21988(15) 0.0555(6) Uani 1.000000 .
F00G F 0.05631(14) 0.07443(19) 0.28727(15) 0.0577(7) Uani 1.000000 .
F00H F 0.07860(13) 0.2340(2) 0.29932(15) 0.0613(7) Uani 1.000000 .
F00I F 0.80492(16) 0.49908(19) 1.06785(19) 0.0703(8) Uani 1.000000 .
F00J F 0.73149(16) 0.2889(2) 1.0550(2) 0.0893(11) Uani 1.000000 .
N00K N 0.81397(17) 0.6526(2) 0.90810(19) 0.0324(7) Uani 1.000000 .
N00L N 0.48052(15) 0.7128(2) 0.68072(16) 0.0290(6) Uani 1.000000 .
N00M N 0.50288(16) 0.7691(2) 0.86852(17) 0.0313(6) Uani 1.000000 .
N00N N 0.16620(17) 0.6253(2) 0.60873(18) 0.0322(7) Uani 1.000000 .
N00O N 0.37260(17) 0.8272(2) 0.74254(19) 0.0322(7) Uani 1.000000 .
N00P N 0.60383(17) 0.84966(19) 0.77280(18) 0.0304(7) Uani 1.000000 .
F00Q F 0.69007(18) 0.4381(2) 1.0806(3) 0.1167(15) Uani 1.000000 .
C00R C 0.34817(19) 0.7468(2) 0.69918(19) 0.0297(7) Uani 1.000000 .
C00S C 0.4051(2) 0.6843(2) 0.6680(2) 0.0304(8) Uani 1.000000 .
C00T C 0.7339(2) 0.6868(3) 0.9029(2) 0.0321(8) Uani 1.000000 .
C00U C 0.26810(19) 0.7268(2) 0.6825(2) 0.0308(7) Uani 1.000000 .
C00V C 0.57819(19) 0.7410(2) 0.88352(19) 0.0290(7) Uani 1.000000 .
C00W C 0.2481(2) 0.6404(2) 0.6353(2) 0.0313(8) Uani 1.000000 .
C00X C 0.6835(2) 0.6458(3) 0.9540(2) 0.0338(8) Uani 1.000000 .
H00X H 0.7011(2) 0.5985(3) 0.9946(2) 0.0406(10) Uiso 1.000000 R
C00Y C 0.2150(2) 0.7915(3) 0.7121(2) 0.0355(8) Uani 1.000000 .
H00Y H 0.1609(2) 0.7804(3) 0.7014(2) 0.0426(10) Uiso 1.000000 R
C00Z C 0.63250(19) 0.7846(2) 0.8314(2) 0.0291(7) Uani 1.000000 .
C010 C 0.6038(2) 0.6744(2) 0.9462(2) 0.0320(8) Uani 1.000000 .
C011 C 0.71142(19) 0.7594(2) 0.8417(2) 0.0293(7) Uani 1.000000 .
C012 C 0.4515(2) 0.7313(3) 0.9166(2) 0.0356(8) Uani 1.000000 .
H012 H 0.3986(2) 0.7498(3) 0.9065(2) 0.0427(10) Uiso 1.000000 R
C013 C 0.5476(2) 0.6365(3) 0.9959(2) 0.0364(8) Uani 1.000000 .
H013 H 0.5620(2) 0.5910(3) 1.0394(2) 0.0436(10) Uiso 1.000000 R
C014 C 0.0400(2) 0.5806(3) 0.6350(3) 0.0515(11) Uani 1.000000 .
H014 H 0.0049(2) 0.5554(3) 0.6725(3) 0.0618(13) Uiso 1.000000 R
F015 F 0.8468(2) 0.3518(2) 1.0384(4) 0.151(2) Uani 1.000000 .
C016 C 0.5339(2) 0.6567(3) 0.6510(2) 0.0352(8) Uani 1.000000 .
H016 H 0.5867(2) 0.6764(3) 0.6586(2) 0.0423(10) Uiso 1.000000 R
C017 C 0.3823(2) 0.5992(2) 0.6254(2) 0.0316(8) Uani 1.000000 .
C018 C 0.5162(2) 0.5699(3) 0.6088(2) 0.0366(8) Uani 1.000000 .
H018 H 0.5565(2) 0.5310(3) 0.5896(2) 0.0439(10) Uiso 1.000000 R
C019 C 0.7620(2) 0.8078(3) 0.7914(2) 0.0338(8) Uani 1.000000 .
H019 H 0.8158(2) 0.7932(3) 0.7965(2) 0.0405(10) Uiso 1.000000 R
F01A F 0.7454(3) 0.4106(3) 0.9671(2) 0.157(2) Uani 1.000000 .
C01B C 0.4718(2) 0.6654(3) 0.9815(2) 0.0381(9) Uani 1.000000 .
H01B H 0.4335(2) 0.6408(3) 1.0154(2) 0.0457(11) Uiso 1.000000 R
C01C C 0.4409(2) 0.5414(3) 0.5955(2) 0.0374(9) Uani 1.000000 .
H01C H 0.4280(2) 0.4829(3) 0.5662(2) 0.0448(10) Uiso 1.000000 R
C01D C 0.3006(2) 0.5782(3) 0.6104(2) 0.0342(8) Uani 1.000000 .
H01D H 0.2841(2) 0.5200(3) 0.5828(2) 0.0410(10) Uiso 1.000000 R
C01E C 0.8369(2) 0.6030(3) 0.8408(2) 0.0428(9) Uani 1.000000 .
H01E H 0.8013(2) 0.5918(3) 0.7927(2) 0.0514(11) Uiso 1.000000 R
C01F C 0.6536(2) 0.8952(3) 0.7266(2) 0.0328(8) Uani 1.000000 .
H01F H 0.6340(2) 0.9422(3) 0.6867(2) 0.0393(9) Uiso 1.000000 R
C01G C 0.9107(2) 0.5692(3) 0.8420(3) 0.0469(10) Uani 1.000000 .
H01G H 0.9266(2) 0.5340(3) 0.7948(3) 0.0563(12) Uiso 1.000000 R
C01H C 0.2415(2) 0.8713(3) 0.7571(2) 0.0389(9) Uani 1.000000 .
H01H H 0.2060(2) 0.9151(3) 0.7791(2) 0.0467(11) Uiso 1.000000 R
C01I C 0.1171(2) 0.5896(3) 0.6621(3) 0.0443(10) Uani 1.000000 .
H01I H 0.1355(2) 0.5708(3) 0.7180(3) 0.0532(12) Uiso 1.000000 R
C01J C 0.9626(2) 0.5857(3) 0.9114(2) 0.0431(10) Uani 1.000000 .
H01J H 1.0144(2) 0.5627(3) 0.9124(2) 0.0517(11) Uiso 1.000000 R
C01K C 0.0130(2) 0.6075(3) 0.5547(3) 0.0494(11) Uani 1.000000 .
H01K H -0.0407(2) 0.6028(3) 0.5368(3) 0.0593(13) Uiso 1.000000 R
C01L C 0.7327(2) 0.8768(3) 0.7345(2) 0.0364(8) Uani 1.000000 .
H01L H 0.7665(2) 0.9114(3) 0.7010(2) 0.0436(10) Uiso 1.000000 R
C01M C 0.8629(2) 0.6684(3) 0.9761(2) 0.0381(9) Uani 1.000000 .
H01M H 0.8456(2) 0.7024(3) 1.0232(2) 0.0457(11) Uiso 1.000000 R
C01N C 0.9382(2) 0.6361(3) 0.9790(2) 0.0400(9) Uani 1.000000 .
H01N H 0.9731(2) 0.6486(3) 1.0274(2) 0.0480(11) Uiso 1.000000 R
C01O C 0.3213(2) 0.8870(3) 0.7699(2) 0.0370(9) Uani 1.000000 .
H01O H 0.3392(2) 0.9432(3) 0.7998(2) 0.0444(10) Uiso 1.000000 R
C01P C 0.1422(2) 0.6504(3) 0.5285(2) 0.0421(10) Uani 1.000000 .
H01P H 0.1785(2) 0.6740(3) 0.4916(2) 0.0505(12) Uiso 1.000000 R
C01Q C 0.0649(3) 0.6418(3) 0.4998(3) 0.0516(11) Uani 1.000000 .
H01Q H 0.0476(3) 0.6592(3) 0.4433(3) 0.0620(13) Uiso 1.000000 R
F01R F 0.7919(4) 0.3793(4) 1.1545(3) 0.175(3) Uani 1.000000 .

loop_
_atom_site_aniso_label
_atom_site_aniso_U_11
_atom_site_aniso_U_22
_atom_site_aniso_U_33
_atom_site_aniso_U_12
_atom_site_aniso_U_13
_atom_site_aniso_U_23
Cu01 0.0236(3) 0.0328(3) 0.0337(3) 0.0007(2) -0.0017(2) -0.0016(2)
Cl02 0.0386(5) 0.0406(5) 0.0370(5) 0.0057(4) 0.0012(4) 0.0057(4)
P003 0.0323(5) 0.0357(5) 0.0292(5) -0.0032(4) -0.0008(4) 0.0002(4)
P004 0.0262(5) 0.0482(6) 0.0378(5) -0.0036(4) -0.0021(4) -0.0005(4)
P005 0.0362(6) 0.0455(6) 0.0506(6) -0.0008(5) -0.0002(5) 0.0003(5)
F006 0.0363(12) 0.0459(13) 0.0357(11) -0.0023(9) 0.0047(9) 0.0052(9)
F007 0.0313(12) 0.0535(14) 0.0452(12) -0.0102(10) -0.0047(10) 0.0013(10)
F008 0.0470(14) 0.0626(16) 0.0407(12) -0.0030(12) 0.0095(10) 0.0007(11)
F009 0.0312(13) 0.0822(19) 0.0432(12) 0.0062(11) -0.0045(10) 0.0009(12)
F00A 0.0357(13) 0.0736(17) 0.0397(12) 0.0031(11) 0.0010(10) 0.0032(11)
F00B 0.0670(16) 0.0378(12) 0.0452(12) -0.0161(11) 0.0098(11) -0.0009(10)
F00C 0.0379(13) 0.0635(15) 0.0438(13) -0.0047(11) -0.0078(10) 0.0080(11)
F00D 0.0349(14) 0.0830(19) 0.0443(13) -0.0154(12) 0.0056(10) -0.0062(12)
F00E 0.0818(18) 0.0382(13) 0.0374(12) -0.0044(12) 0.0014(12) -0.0011(10)
F00F 0.0581(16) 0.0472(14) 0.0600(14) 0.0011(12) -0.0018(12) 0.0086(12)
F00G 0.0471(15) 0.0680(17) 0.0556(14) 0.0161(12) -0.0102(12) 0.0023(13)
F00H 0.0387(14) 0.0838(19) 0.0603(15) -0.0201(13) -0.0022(11) -0.0219(14)
F00I 0.0662(19) 0.0506(16) 0.095(2) -0.0088(13) 0.0109(15) 0.0008(14)
F00J 0.0497(17) 0.0506(17) 0.171(3) -0.0103(13) 0.0298(19) -0.0212(19)
N00K 0.0307(17) 0.0348(16) 0.0310(15) 0.0057(12) -0.0014(13) -0.0003(12)
N00L 0.0262(15) 0.0322(15) 0.0284(14) 0.0005(12) 0.0009(12) -0.0009(12)
N00M 0.0269(16) 0.0383(16) 0.0286(14) -0.0011(12) 0.0025(12) -0.0033(12)
N00N 0.0294(16) 0.0339(15) 0.0326(15) -0.0031(12) -0.0021(13) -0.0029(13)
N00O 0.0257(16) 0.0325(15) 0.0376(16) 0.0028(12) -0.0023(13) -0.0057(13)
N00P 0.0309(17) 0.0325(16) 0.0276(15) 0.0002(12) 0.0008(12) 0.0019(12)
F00Q 0.059(2) 0.083(2) 0.215(4) -0.0137(17) 0.051(2) -0.066(3)
C00R 0.0299(19) 0.0332(18) 0.0251(15) -0.0003(14) -0.0032(13) 0.0002(14)
C00S 0.031(2) 0.0316(17) 0.0278(17) 0.0034(14) -0.0016(14) -0.0007(14)
C00T 0.0299(19) 0.0338(18) 0.0314(18) 0.0033(15) -0.0042(15) -0.0024(15)
C00U 0.0292(19) 0.0316(18) 0.0304(17) 0.0005(14) -0.0042(14) -0.0015(14)
C00V 0.0282(19) 0.0321(18) 0.0263(16) 0.0001(14) -0.0002(13) -0.0023(14)
C00W 0.0252(19) 0.0374(19) 0.0302(18) -0.0017(14) -0.0053(14) 0.0020(15)
C00X 0.033(2) 0.039(2) 0.0288(18) 0.0038(15) -0.0010(15) 0.0017(15)
C00Y 0.0234(19) 0.042(2) 0.040(2) -0.0004(15) 0.0001(15) 0.0010(17)
C00Z 0.0264(18) 0.0316(17) 0.0291(17) -0.0023(14) 0.0002(14) -0.0040(14)
C010 0.031(2) 0.0354(18) 0.0293(17) -0.0011(15) -0.0013(15) -0.0025(15)
C011 0.0271(18) 0.0287(17) 0.0312(17) 0.0002(13) -0.0023(14) -0.0034(14)
C012 0.028(2) 0.047(2) 0.0326(18) -0.0049(16) 0.0035(15) -0.0010(16)
C013 0.041(2) 0.041(2) 0.0272(17) -0.0036(16) 0.0052(16) 0.0035(15)
C014 0.036(2) 0.055(3) 0.064(3) -0.0121(19) 0.008(2) 0.005(2)
F015 0.058(2) 0.061(2) 0.342(7) -0.0035(16) 0.063(3) -0.024(3)
C016 0.031(2) 0.041(2) 0.0333(19) 0.0051(15) -0.0009(15) -0.0032(15)
C017 0.036(2) 0.0316(18) 0.0274(17) 0.0035(15) 0.0014(15) -0.0031(14)
C018 0.034(2) 0.044(2) 0.0323(18) 0.0075(16) 0.0017(15) -0.0039(16)
C019 0.0203(18) 0.043(2) 0.0384(19) -0.0017(15) 0.0036(14) -0.0007(16)
F01A 0.267(6) 0.142(4) 0.058(2) -0.005(4) -0.020(3) -0.019(2)
C01B 0.035(2) 0.048(2) 0.0321(19) -0.0083(16) 0.0061(16) 0.0002(16)
C01C 0.042(2) 0.041(2) 0.0290(17) 0.0045(17) -0.0019(16) -0.0075(16)
C01D 0.035(2) 0.039(2) 0.0287(17) -0.0017(16) 0.0013(15) -0.0004(15)
C01E 0.044(2) 0.050(2) 0.0343(19) 0.0116(18) -0.0028(17) -0.0071(17)
C01F 0.034(2) 0.0346(19) 0.0301(18) -0.0006(15) 0.0023(15) 0.0012(15)
C01G 0.045(2) 0.054(2) 0.041(2) 0.0158(19) 0.0007(18) -0.0074(19)
C01H 0.032(2) 0.037(2) 0.046(2) 0.0047(16) -0.0042(17) -0.0101(17)
C01I 0.035(2) 0.051(2) 0.046(2) -0.0085(18) 0.0021(18) 0.0102(19)
C01J 0.032(2) 0.049(2) 0.048(2) 0.0101(17) 0.0006(17) 0.0025(19)
C01K 0.033(2) 0.048(2) 0.065(3) -0.0011(18) -0.010(2) -0.015(2)
C01L 0.032(2) 0.039(2) 0.0379(19) -0.0046(16) 0.0027(16) 0.0031(16)
C01M 0.041(2) 0.040(2) 0.0325(19) 0.0057(16) -0.0027(17) -0.0032(16)
C01N 0.033(2) 0.047(2) 0.038(2) 0.0054(17) -0.0050(17) -0.0012(17)
C01O 0.027(2) 0.037(2) 0.046(2) 0.0032(15) -0.0014(16) -0.0111(17)
C01P 0.038(2) 0.056(3) 0.0311(19) -0.0005(18) 0.0000(17) 0.0002(17)
C01Q 0.042(3) 0.071(3) 0.040(2) 0.003(2) -0.0068(19) -0.002(2)
F01R 0.274(7) 0.147(4) 0.089(3) -0.077(4) -0.073(4) 0.067(3)

loop_
_atom_type_symbol
_atom_type_scat_dispersion_real
_atom_type_scat_dispersion_imag
_atom_type_scat_Cromer_Mann_a1
_atom_type_scat_Cromer_Mann_a2
_atom_type_scat_Cromer_Mann_a3
_atom_type_scat_Cromer_Mann_a4
_atom_type_scat_Cromer_Mann_b1
_atom_type_scat_Cromer_Mann_b2
_atom_type_scat_Cromer_Mann_b3
_atom_type_scat_Cromer_Mann_b4
_atom_type_scat_Cromer_Mann_c
_atom_type_scat_source
_atom_type_scat_dispersion_source
C 0.01480 0.00700 2.31000 1.02000 1.58860 0.86500 20.84390 10.20750 0.56870 51.65120 0.215599998832 'International Tables Volume C Table 6.1.1.4 (pp. 500-502)' custom
Cl 0.32940 0.54040 11.46040 7.19640 6.25560 1.64550 0.01040 1.16620 18.51940 47.77840 -9.55739974976 'International Tables Volume C Table 6.1.1.4 (pp. 500-502)' custom
H -0.00000 0.00000 0.49300 0.32291 0.14019 0.04081 10.51090 26.12570 3.14236 57.79970 0.0030380000826 'International Tables Volume C Table 6.1.1.4 (pp. 500-502)' custom
F 0.05990 0.04110 3.53920 2.64120 1.51700 1.02430 10.28250 4.29440 0.26150 26.14760 0.277599990368 'International Tables Volume C Table 6.1.1.4 (pp. 500-502)' custom
N 0.02530 0.01360 12.21260 3.13220 2.01250 1.16630 0.00570 9.89330 28.99750 0.58260 -11.5290002823 'International Tables Volume C Table 6.1.1.4 (pp. 500-502)' custom
P 0.25960 0.33540 6.43450 4.17910 1.78000 1.49080 1.90670 27.15700 0.52600 68.16450 1.11489999294 'International Tables Volume C Table 6.1.1.4 (pp. 500-502)' custom
Cu -2.91670 3.69350 13.33800 7.16760 5.61580 1.67350 3.58280 0.24700 11.39660 64.81260 1.19099998474 'International Tables Volume C Table 6.1.1.4 (pp. 500-502)' custom

loop_
_geom_angle_atom_site_label_1
_geom_angle_atom_site_label_2
_geom_angle_atom_site_label_3
_geom_angle
_geom_angle_site_symmetry_1
_geom_angle_site_symmetry_3
_geom_angle_publ_flag
N00L Cu01 Cl02 115.90(8) . . ?
N00M Cu01 Cl02 153.39(8) . . ?
N00M Cu01 N00L 90.71(10) . . ?
N00O Cu01 Cl02 92.04(9) . . ?
N00O Cu01 N00L 79.06(11) . . ?
N00O Cu01 N00M 93.92(12) . . ?
N00P Cu01 Cl02 95.19(8) . . ?
N00P Cu01 N00L 95.19(11) . . ?
N00P Cu01 N00M 80.86(11) . . ?
N00P Cu01 N00O 172.24(12) . . ?
F008 P003 F006 179.82(13) . . ?
F009 P003 F006 89.21(12) . . ?
F009 P003 F008 90.85(13) . . ?
F00B P003 F006 89.33(11) . . ?
F00B P003 F008 90.84(12) . . ?
F00B P003 F009 90.73(13) . . ?
F00C P003 F006 90.48(12) . . ?
F00C P003 F008 89.46(13) . . ?
F00C P003 F009 179.43(14) . . ?
F00C P003 F00B 89.75(13) . . ?
F00E P003 F006 89.30(12) . . ?
F00E P003 F008 90.53(13) . . ?
F00E P003 F009 90.09(14) . . ?
F00E P003 F00B 178.39(14) . . ?
F00E P003 F00C 89.43(13) . . ?
F00A P004 F007 89.51(12) . . ?
F00D P004 F007 89.79(12) . . ?
F00D P004 F00A 179.27(13) . . ?
F00F P004 F007 89.13(13) . . ?
F00F P004 F00A 89.96(13) . . ?
F00F P004 F00D 89.82(14) . . ?
F00G P004 F007 89.74(14) . . ?
F00G P004 F00A 89.94(14) . . ?
F00G P004 F00D 90.27(14) . . ?
F00G P004 F00F 178.87(15) . . ?
F00H P004 F007 179.76(14) . . ?
F00H P004 F00A 90.27(13) . . ?
F00H P004 F00D 90.43(13) . . ?
F00H P004 F00F 90.97(14) . . ?
F00H P004 F00G 90.16(15) . . ?
F00J P005 F00I 179.25(16) . . ?
F00Q P005 F00I 88.21(16) . . ?
F00Q P005 F00J 91.03(16) . . ?
F015 P005 F00I 90.74(17) . . ?
F015 P005 F00J 90.01(17) . . ?
F015 P005 F00Q 177.4(3) . . ?
F01A P005 F00I 89.5(2) . . ?
F01A P005 F00J 90.4(2) . . ?
F01A P005 F00Q 88.1(3) . . ?
F01A P005 F015 89.6(3) . . ?
F01R P005 F00I 89.3(2) . . ?
F01R P005 F00J 90.8(2) . . ?
F01R P005 F00Q 91.4(3) . . ?
F01R P005 F015 90.9(3) . . ?
F01R P005 F01A 178.7(3) . . ?
C01E N00K C00T 117.4(3) . . ?
C01M N00K C00T 121.9(3) . . ?
C01M N00K C01E 120.8(3) . . ?
C00S N00L Cu01 109.5(2) . . ?
C016 N00L Cu01 132.6(2) . . ?
C016 N00L C00S 117.8(3) . . ?
C00V N00M Cu01 110.4(2) . . ?
C012 N00M Cu01 130.9(2) . . ?
C012 N00M C00V 117.7(3) . . ?
C01I N00N C00W 121.5(3) . . ?
C01P N00N C00W 116.7(3) . . ?
C01P N00N C01I 121.8(3) . . ?
C00R N00O Cu01 115.9(2) . . ?
C01O N00O Cu01 124.5(2) . . ?
C01O N00O C00R 119.6(3) . . ?
C00Z N00P Cu01 112.8(2) . . ?
C01F N00P Cu01 128.3(2) . . ?
C01F N00P C00Z 118.2(3) . . ?
C00S C00R N00O 118.5(3) . . ?
C00U C00R N00O 120.9(3) . . ?
C00U C00R C00S 120.6(3) . . ?
C00R C00S N00L 116.9(3) . . ?
C017 C00S N00L 123.0(3) . . ?
C017 C00S C00R 120.1(3) . . ?
C00X C00T N00K 118.9(3) . . ?
C011 C00T N00K 118.0(3) . . ?
C011 C00T C00X 123.0(3) . . ?
C00W C00U C00R 116.6(3) . . ?
C00Y C00U C00R 118.3(3) . . ?
C00Y C00U C00W 125.1(3) . . ?
C00Z C00V N00M 116.3(3) . . ?
C010 C00V N00M 123.6(3) . . ?
C010 C00V C00Z 120.1(3) . . ?
C00U C00W N00N 117.0(3) . . ?
C01D C00W N00N 119.4(3) . . ?
C01D C00W C00U 123.4(3) . . ?
H00X C00X C00T 120.2(2) . . ?
C010 C00X C00T 119.6(3) . . ?
C010 C00X H00X 120.2(2) . . ?
H00Y C00Y C00U 120.3(2) . . ?
C01H C00Y C00U 119.5(3) . . ?
C01H C00Y H00Y 120.3(2) . . ?
C00V C00Z N00P 116.9(3) . . ?
C011 C00Z N00P 122.7(3) . . ?
C011 C00Z C00V 120.3(3) . . ?
C00X C010 C00V 119.3(3) . . ?
C013 C010 C00V 116.9(3) . . ?
C013 C010 C00X 123.8(3) . . ?
C00Z C011 C00T 117.4(3) . . ?
C019 C011 C00T 125.1(3) . . ?
C019 C011 C00Z 117.5(3) . . ?
H012 C012 N00M 118.6(2) . . ?
C01B C012 N00M 122.8(3) . . ?
C01B C012 H012 118.6(2) . . ?
H013 C013 C010 120.2(2) . . ?
C01B C013 C010 119.6(3) . . ?
C01B C013 H013 120.2(2) . . ?
C01I C014 H014 119.6(3) . . ?
C01K C014 H014 119.6(3) . . ?
C01K C014 C01I 120.8(4) . . ?
H016 C016 N00L 118.5(2) . . ?
C018 C016 N00L 123.0(3) . . ?
C018 C016 H016 118.5(2) . . ?
C01C C017 C00S 117.4(3) . . ?
C01D C017 C00S 118.8(3) . . ?
C01D C017 C01C 123.7(3) . . ?
H018 C018 C016 120.3(2) . . ?
C01C C018 C016 119.5(3) . . ?
C01C C018 H018 120.3(2) . . ?
H019 C019 C011 120.3(2) . . ?
C01L C019 C011 119.4(3) . . ?
C01L C019 H019 120.3(2) . . ?
C013 C01B C012 119.5(3) . . ?
H01B C01B C012 120.3(2) . . ?
H01B C01B C013 120.3(2) . . ?
C018 C01C C017 119.4(3) . . ?
H01C C01C C017 120.3(2) . . ?
H01C C01C C018 120.3(2) . . ?
C017 C01D C00W 120.2(3) . . ?
H01D C01D C00W 119.9(2) . . ?
H01D C01D C017 119.9(2) . . ?
H01E C01E N00K 120.0(2) . . ?
C01G C01E N00K 120.1(4) . . ?
C01G C01E H01E 120.0(2) . . ?
H01F C01F N00P 118.61(19) . . ?
C01L C01F N00P 122.8(3) . . ?
C01L C01F H01F 118.6(2) . . ?
H01G C01G C01E 120.0(2) . . ?
C01J C01G C01E 120.1(4) . . ?
C01J C01G H01G 120.0(2) . . ?
H01H C01H C00Y 120.5(2) . . ?
C01O C01H C00Y 119.0(3) . . ?
C01O C01H H01H 120.5(2) . . ?
C014 C01I N00N 119.2(4) . . ?
H01I C01I N00N 120.4(2) . . ?
H01I C01I C014 120.4(3) . . ?
H01J C01J C01G 120.5(2) . . ?
C01N C01J C01G 118.9(4) . . ?
C01N C01J H01J 120.5(2) . . ?
H01K C01K C014 120.4(3) . . ?
C01Q C01K C014 119.1(4) . . ?
C01Q C01K H01K 120.4(2) . . ?
C01F C01L C019 119.3(3) . . ?
H01L C01L C019 120.3(2) . . ?
H01L C01L C01F 120.3(2) . . ?
H01M C01M N00K 119.7(2) . . ?
C01N C01M N00K 120.7(4) . . ?
C01N C01M H01M 119.7(2) . . ?
C01M C01N C01J 119.5(4) . . ?
H01N C01N C01J 120.3(2) . . ?
H01N C01N C01M 120.3(2) . . ?
C01H C01O N00O 122.8(3) . . ?
H01O C01O N00O 118.6(2) . . ?
H01O C01O C01H 118.6(2) . . ?
H01P C01P N00N 120.0(2) . . ?
C01Q C01P N00N 120.0(4) . . ?
C01Q C01P H01P 120.0(3) . . ?
C01P C01Q C01K 119.0(4) . . ?
H01Q C01Q C01K 120.5(2) . . ?
H01Q C01Q C01P 120.5(3) . . ?

loop_
_geom_bond_atom_site_label_1
_geom_bond_atom_site_label_2
_geom_bond_distance
_geom_bond_site_symmetry_2
_geom_bond_publ_flag
Cu01 Cl02 2.2388(10) . ?
Cu01 N00L 2.220(3) . ?
Cu01 N00M 2.084(3) . ?
Cu01 N00O 2.005(3) . ?
Cu01 N00P 2.003(3) . ?
P003 F006 1.617(2) . ?
P003 F008 1.592(2) . ?
P003 F009 1.590(2) . ?
P003 F00B 1.587(2) . ?
P003 F00C 1.597(2) . ?
P003 F00E 1.591(2) . ?
P004 F007 1.606(2) . ?
P004 F00A 1.594(2) . ?
P004 F00D 1.601(2) . ?
P004 F00F 1.589(3) . ?
P004 F00G 1.593(3) . ?
P004 F00H 1.585(2) . ?
P005 F00I 1.590(3) . ?
P005 F00J 1.588(3) . ?
P005 F00Q 1.547(3) . ?
P005 F015 1.540(4) . ?
P005 F01A 1.528(4) . ?
P005 F01R 1.507(4) . ?
N00K C00T 1.459(4) . ?
N00K C01E 1.354(5) . ?
N00K C01M 1.329(4) . ?
N00L C00S 1.361(4) . ?
N00L C016 1.323(4) . ?
N00M C00V 1.361(4) . ?
N00M C012 1.326(4) . ?
N00N C00W 1.459(4) . ?
N00N C01I 1.341(5) . ?
N00N C01P 1.347(5) . ?
N00O C00R 1.356(4) . ?
N00O C01O 1.314(4) . ?
N00P C00Z 1.356(4) . ?
N00P C01F 1.333(4) . ?
C00R C00S 1.431(5) . ?
C00R C00U 1.415(5) . ?
C00S C017 1.399(5) . ?
C00T C00X 1.362(5) . ?
C00T C011 1.427(5) . ?
C00U C00W 1.438(5) . ?
C00U C00Y 1.392(5) . ?
C00V C00Z 1.434(4) . ?
C00V C010 1.399(5) . ?
C00W C01D 1.335(5) . ?
C00X H00X 0.9500 . ?
C00X C010 1.429(5) . ?
C00Y H00Y 0.9500 . ?
C00Y C01H 1.372(5) . ?
C00Z C011 1.405(4) . ?
C010 C013 1.402(5) . ?
C011 C019 1.401(5) . ?
C012 H012 0.9500 . ?
C012 C01B 1.396(5) . ?
C013 H013 0.9500 . ?
C013 C01B 1.371(5) . ?
C014 H014 0.9500 . ?
C014 C01I 1.371(5) . ?
C014 C01K 1.367(6) . ?
C016 H016 0.9500 . ?
C016 C018 1.397(5) . ?
C017 C01C 1.405(5) . ?
C017 C01D 1.441(5) . ?
C018 H018 0.9500 . ?
C018 C01C 1.361(5) . ?
C019 H019 0.9500 . ?
C019 C01L 1.380(5) . ?
C01B H01B 0.9500 . ?
C01C H01C 0.9500 . ?
C01D H01D 0.9500 . ?
C01E H01E 0.9500 . ?
C01E C01G 1.359(5) . ?
C01F H01F 0.9500 . ?
C01F C01L 1.388(5) . ?
C01G H01G 0.9500 . ?
C01G C01J 1.376(6) . ?
C01H H01H 0.9500 . ?
C01H C01O 1.395(5) . ?
C01I H01I 0.9500 . ?
C01J H01J 0.9500 . ?
C01J C01N 1.373(5) . ?
C01K H01K 0.9500 . ?
C01K C01Q 1.384(6) . ?
C01L H01L 0.9500 . ?
C01M H01M 0.9500 . ?
C01M C01N 1.374(5) . ?
C01N H01N 0.9500 . ?
C01O H01O 0.9500 . ?
C01P H01P 0.9500 . ?
C01P C01Q 1.379(6) . ?
C01Q H01Q 0.9500 . ?
